data_4133743
loop_
_publ_author_name
'Cao, Jia-Peng'
'Xue, Yun-Shan'
'Li, Ning-Fang'
'Gong, Jun-Jie'
'Kang, Run-Kun'
'Xu, Yan'

_publ_section_title
;
 LA Dominant Windmill-Shaped V8 Clusters: A Bifunctional Heter-ogeneous
 Catalyst for CO2 Cycloaddition and Oxidation of Sulfides.
;
_journal_name_full 'Journal of the American Chemical Society'
_journal_paper_doi 10.1021/jacs.9b11146
_journal_year 2019
_chemical_formula_sum 'C17 H60 N8 O21 V8'
_chemical_formula_weight 1120.25
_space_group_crystal_system monoclinic
_space_group_IT_number 14
_space_group_name_Hall '-P 2ybc'
_space_group_name_H-M_alt 'P 1 21/c 1'
_atom_sites_solution_hydrogens mixed
_audit_creation_method SHELXL-2018/3
_cell_angle_alpha 90
_cell_angle_beta 91.1300(10)
_cell_angle_gamma 90
_cell_formula_units_Z 4
_cell_length_a 20.2406(14)
_cell_length_b 11.0849(8)
_cell_length_c 17.9819(13)
_cell_measurement_reflns_used 9887
_cell_measurement_temperature 296(2)
_cell_measurement_theta_max 26.77
_cell_measurement_theta_min 2.38
_cell_volume 4033.7(5)
_computing_cell_refinement 'SAINT (Bruker, 2005)'
_computing_data_collection 'APEX2 (Bruker, 2005)'
_computing_data_reduction SAINT
_computing_molecular_graphics SHELXTL
_computing_publication_material SHELXTL
_computing_structure_refinement 'SHELXL-2018/3 (Sheldrick, 2018)'
_computing_structure_solution 'SHELXL-2018/3 (Sheldrick, 2018)'
_diffrn_ambient_temperature 296(2)
_diffrn_measured_fraction_theta_full 0.999
_diffrn_measured_fraction_theta_max 0.999
_diffrn_measurement_device_type 'Bruker Apex2 CCD'
_diffrn_measurement_method '\w scans'
_diffrn_radiation_type MoK\a
_diffrn_radiation_wavelength 0.71073
_diffrn_reflns_av_R_equivalents 0.0247
_diffrn_reflns_av_unetI/netI 0.0230
_diffrn_reflns_Laue_measured_fraction_full 0.999
_diffrn_reflns_Laue_measured_fraction_max 0.999
_diffrn_reflns_limit_h_max 24
_diffrn_reflns_limit_h_min -24
_diffrn_reflns_limit_k_max 13
_diffrn_reflns_limit_k_min -13
_diffrn_reflns_limit_l_max 21
_diffrn_reflns_limit_l_min -21
_diffrn_reflns_number 28163
_diffrn_reflns_point_group_measured_fraction_full 0.999
_diffrn_reflns_point_group_measured_fraction_max 0.999
_diffrn_reflns_theta_full 25.100
_diffrn_reflns_theta_max 25.100
_diffrn_reflns_theta_min 1.006
_exptl_absorpt_coefficient_mu 1.852
_exptl_absorpt_correction_T_max 0.822
_exptl_absorpt_correction_T_min 0.769
_exptl_absorpt_correction_type multi-scan
_exptl_absorpt_process_details '(SADABS; Sheldrick, 2003)'
_exptl_crystal_colour black
_exptl_crystal_density_diffrn 1.845
_exptl_crystal_description block-shaped
_exptl_crystal_F_000 2280
_exptl_crystal_size_max 0.150
_exptl_crystal_size_mid 0.130
_exptl_crystal_size_min 0.110
_refine_diff_density_max 0.408
_refine_diff_density_min -0.510
_refine_diff_density_rms 0.060
_refine_ls_extinction_method none
_refine_ls_goodness_of_fit_ref 1.057
_refine_ls_hydrogen_treatment constr
_refine_ls_matrix_type full
_refine_ls_number_parameters 524
_refine_ls_number_reflns 7185
_refine_ls_number_restraints 72
_refine_ls_restrained_S_all 1.059
_refine_ls_R_factor_all 0.0313
_refine_ls_R_factor_gt 0.0255
_refine_ls_shift/su_max 0.001
_refine_ls_shift/su_mean 0.000
_refine_ls_structure_factor_coef Fsqd
_refine_ls_weighting_details 'w=1/[\s^2^(Fo^2^)+(0.0340P)^2^+2.4662P] where P=(Fo^2^+2Fc^2^)/3'
_refine_ls_weighting_scheme calc
_refine_ls_wR_factor_gt 0.0673
_refine_ls_wR_factor_ref 0.0699
_reflns_Friedel_coverage 0.000
_reflns_number_gt 6268
_reflns_number_total 7185
_reflns_threshold_expression 'I > 2\s(I)'
_cod_data_source_file ja9b11146_si_003.cif
_cod_data_source_block cjp-2
_cod_original_sg_symbol_H-M 'P 21/c'
_cod_database_code 4133743
_shelx_shelxl_version_number 2018/3
_shelx_space_group_comment
;
The symmetry employed for this shelxl refinement is uniquely defined
by the following loop, which should always be used as a source of
symmetry information in preference to the above space-group names.
They are only intended as comments.
;
_shelx_estimated_absorpt_t_min 0.769
_shelx_estimated_absorpt_t_max 0.822

loop_
_space_group_symop_operation_xyz
'x, y, z'
'-x, y+1/2, -z+1/2'
'-x, -y, -z'
'x, -y-1/2, z-1/2'

loop_
_atom_site_label
_atom_site_type_symbol
_atom_site_fract_x
_atom_site_fract_y
_atom_site_fract_z
_atom_site_U_iso_or_equiv
_atom_site_adp_type
_atom_site_occupancy
_atom_site_site_symmetry_order
_atom_site_calc_flag
_atom_site_refinement_flags_posn
_atom_site_refinement_flags_adp
_atom_site_refinement_flags_occupancy
_atom_site_disorder_assembly
_atom_site_disorder_group
V1 V 0.28976(2) 0.86613(3) 0.38212(2) 0.01988(9) Uani 1 1 d . . . . .
V2 V 0.19132(2) 0.85296(3) 0.23665(2) 0.02071(9) Uani 1 1 d . . . . .
V3 V 0.21603(2) 1.06690(3) 0.35815(2) 0.01931(9) Uani 1 1 d . . . . .
V4 V 0.30727(2) 0.98589(3) 0.21793(2) 0.02150(10) Uani 1 1 d . . . . .
V5 V 0.34709(2) 1.20437(3) 0.33192(2) 0.02461(10) Uani 1 1 d . . . . .
V6 V 0.11983(2) 1.09720(4) 0.21231(2) 0.02578(10) Uani 1 1 d . . . . .
V7 V 0.15845(2) 0.72277(4) 0.39543(2) 0.02481(10) Uani 1 1 d . . . . .
V8 V 0.37914(2) 0.74661(4) 0.25398(2) 0.02639(10) Uani 1 1 d . . . . .
O1 O 0.19575(7) 0.89120(13) 0.35873(8) 0.0194(3) Uani 1 1 d . . . . .
O2 O 0.30874(7) 1.02792(13) 0.34000(8) 0.0204(3) Uani 1 1 d . . . . .
O3 O 0.21283(7) 1.02548(13) 0.23588(8) 0.0204(3) Uani 1 1 d . . . . .
O4 O 0.28666(7) 0.82644(13) 0.26037(8) 0.0201(3) Uani 1 1 d . . . . .
O1A O 0.25517(8) 0.69342(14) 0.39970(9) 0.0247(3) Uani 1 1 d . . . . .
C1A C 0.28324(14) 0.6233(2) 0.45888(15) 0.0384(6) Uani 1 1 d . . . . .
H1AA H 0.330171 0.617553 0.452932 0.058 Uiso 1 1 calc R U . . .
H1AB H 0.274156 0.661174 0.505572 0.058 Uiso 1 1 calc R U . . .
H1AC H 0.264298 0.543874 0.457933 0.058 Uiso 1 1 calc R U . . .
O2A O 0.37943(8) 0.79098(16) 0.36097(9) 0.0312(4) Uani 1 1 d . . . . .
C2A C 0.43602(15) 0.7902(3) 0.40586(18) 0.0568(9) Uani 1 1 d . . . . .
H2AA H 0.425024 0.814507 0.455337 0.085 Uiso 1 1 calc R U . . .
H2AB H 0.454306 0.710265 0.407148 0.085 Uiso 1 1 calc R U . . .
H2AC H 0.467858 0.845152 0.386147 0.085 Uiso 1 1 calc R U . . .
O3A O 0.34017(8) 1.15971(14) 0.22513(9) 0.0285(4) Uani 1 1 d . . . . .
C3A C 0.37335(16) 1.2246(3) 0.16938(17) 0.0489(8) Uani 1 1 d . . . . .
H3AA H 0.363735 1.189027 0.121713 0.073 Uiso 1 1 calc R U . . .
H3AB H 0.358709 1.306982 0.169364 0.073 Uiso 1 1 calc R U . . .
H3AC H 0.420110 1.221860 0.179230 0.073 Uiso 1 1 calc R U . . .
O4A O 0.09759(8) 0.92561(15) 0.23464(10) 0.0292(4) Uani 1 1 d . . . . .
C4A C 0.04364(13) 0.8682(3) 0.19790(18) 0.0443(7) Uani 1 1 d . . . . .
H4AA H 0.040138 0.786548 0.215248 0.066 Uiso 1 1 calc R U . . .
H4AB H 0.003609 0.910865 0.208308 0.066 Uiso 1 1 calc R U . . .
H4AC H 0.050607 0.868131 0.145249 0.066 Uiso 1 1 calc R U . . .
O5A O 0.15920(8) 0.69785(14) 0.28593(9) 0.0283(4) Uani 1 1 d . . . . .
C5A C 0.12168(14) 0.6052(2) 0.25133(16) 0.0399(7) Uani 1 1 d . . . . .
H5AA H 0.128286 0.607196 0.198625 0.060 Uiso 1 1 calc R U . . .
H5AB H 0.135606 0.528373 0.270701 0.060 Uiso 1 1 calc R U . . .
H5AC H 0.075697 0.617045 0.261184 0.060 Uiso 1 1 calc R U . . .
O6A O 0.40117(8) 0.91881(15) 0.23204(10) 0.0324(4) Uani 1 1 d . . . . .
C6A C 0.45323(14) 0.9447(3) 0.1828(2) 0.0543(9) Uani 1 1 d . . . . .
H6AA H 0.457859 1.030496 0.177871 0.081 Uiso 1 1 calc R U . . .
H6AB H 0.493729 0.911165 0.202323 0.081 Uiso 1 1 calc R U . . .
H6AC H 0.443338 0.909946 0.134993 0.081 Uiso 1 1 calc R U . . .
O7A O 0.25016(8) 1.23566(13) 0.32896(9) 0.0247(4) Uani 1 1 d . . . . .
C7A C 0.22276(14) 1.3397(2) 0.36259(16) 0.0373(6) Uani 1 1 d . . . . .
H7AA H 0.175634 1.339130 0.355452 0.056 Uiso 1 1 calc R U . . .
H7AB H 0.233364 1.339458 0.414866 0.056 Uiso 1 1 calc R U . . .
H7AC H 0.240759 1.410768 0.340205 0.056 Uiso 1 1 calc R U . . .
O8A O 0.12554(7) 1.12330(15) 0.32196(9) 0.0278(4) Uani 1 1 d . . . . .
C8A C 0.07185(14) 1.1512(3) 0.36638(17) 0.0541(9) Uani 1 1 d . . . . .
H8AA H 0.086668 1.159494 0.417159 0.081 Uiso 1 1 calc R U . . .
H8AB H 0.052242 1.225519 0.349740 0.081 Uiso 1 1 calc R U . . .
H8AC H 0.039705 1.087640 0.362776 0.081 Uiso 1 1 calc R U . . .
O9A O 0.3899(3) 1.4227(4) 0.5158(3) 0.0727(15) Uani 0.5 1 d D U P . .
H9A H 0.375999 1.461382 0.551056 0.109 Uiso 0.5 1 calc R U P . .
C9A C 0.4450(4) 1.4813(8) 0.4867(5) 0.083(2) Uani 0.5 1 d D U P . .
H9AA H 0.447290 1.465207 0.434381 0.100 Uiso 0.5 1 calc R U P . .
H9AB H 0.484434 1.452186 0.511288 0.100 Uiso 0.5 1 calc R U P . .
H9AC H 0.441115 1.566624 0.494606 0.100 Uiso 0.5 1 calc R U P . .
C10A C 0.000000 0.500000 0.500000 0.113(2) Uani 1 2 d S U P . .
H10A H -0.035390 0.454010 0.520670 0.169 Uiso 0.5 1 d R U P . .
H10B H 0.018890 0.551620 0.537640 0.169 Uiso 0.5 1 d R U P . .
H10C H -0.016800 0.548200 0.459510 0.169 Uiso 0.5 1 d R U P . .
O10A O 0.0472(4) 0.4231(7) 0.4748(4) 0.115(2) Uani 0.5 1 d . U P . .
H10D H 0.071259 0.459035 0.446158 0.172 Uiso 0.5 1 calc R U P . .
N1 N 0.43936(10) 1.11509(19) 0.34667(12) 0.0333(5) Uani 1 1 d . . . . .
H1A H 0.434395 1.036505 0.338095 0.040 Uiso 1 1 calc R U . . .
H1B H 0.468239 1.143961 0.314492 0.040 Uiso 1 1 calc R U . . .
N2 N 0.35180(11) 1.1934(2) 0.45144(12) 0.0357(5) Uani 1 1 d . . . . .
H2A H 0.355271 1.267239 0.470521 0.043 Uiso 1 1 calc R U . . .
H2B H 0.314769 1.160366 0.467905 0.043 Uiso 1 1 calc R U . . .
C1 C 0.46430(14) 1.1341(3) 0.42307(17) 0.0479(8) Uani 1 1 d . . . . .
H1C H 0.483090 1.214367 0.427653 0.058 Uiso 1 1 calc R U . . .
H1D H 0.498750 1.075914 0.434699 0.058 Uiso 1 1 calc R U . . .
C2 C 0.40895(14) 1.1202(3) 0.47616(17) 0.0476(7) Uani 1 1 d . . . . .
H2C H 0.396162 1.036007 0.478888 0.057 Uiso 1 1 calc R U . . .
H2D H 0.423455 1.145789 0.525421 0.057 Uiso 1 1 calc R U . . .
N3 N 0.32583(10) 0.58460(17) 0.27572(11) 0.0290(5) Uani 1 1 d . . . . .
H3A H 0.353620 0.528515 0.292956 0.035 Uiso 1 1 calc R U . . .
H3B H 0.296063 0.598634 0.310457 0.035 Uiso 1 1 calc R U . . .
N4 N 0.34585(13) 0.70052(19) 0.14249(12) 0.0404(6) Uani 1 1 d . . . . .
H4A H 0.309179 0.741030 0.130601 0.048 Uiso 1 1 calc R U . . .
H4B H 0.376729 0.719106 0.109849 0.048 Uiso 1 1 calc R U . . .
C3 C 0.29232(15) 0.5401(3) 0.20802(15) 0.0412(7) Uani 1 1 d . . . . .
H3C H 0.249136 0.577469 0.202823 0.049 Uiso 1 1 calc R U . . .
H3D H 0.286201 0.453533 0.211432 0.049 Uiso 1 1 calc R U . . .
C4 C 0.33290(17) 0.5694(3) 0.14150(16) 0.0474(8) Uani 1 1 d . . . . .
H4C H 0.374227 0.525138 0.143579 0.057 Uiso 1 1 calc R U . . .
H4D H 0.309138 0.547225 0.096166 0.057 Uiso 1 1 calc R U . . .
N5 N 0.06378(10) 0.8085(2) 0.38800(12) 0.0354(5) Uani 1 1 d . . . . .
H5A H 0.066217 0.874409 0.359922 0.043 Uiso 1 1 calc R U . . .
H5B H 0.034404 0.758623 0.367072 0.043 Uiso 1 1 calc R U . . .
N6 N 0.15828(11) 0.8135(2) 0.50160(11) 0.0339(5) Uani 1 1 d . . . . .
H6A H 0.158400 0.759062 0.537993 0.041 Uiso 1 1 calc R U . . .
H6B H 0.194624 0.858139 0.506704 0.041 Uiso 1 1 calc R U . . .
C5 C 0.04272(15) 0.8414(3) 0.46396(17) 0.0516(8) Uani 1 1 d . . . . .
H5C H 0.007744 0.901154 0.460822 0.062 Uiso 1 1 calc R U . . .
H5D H 0.025624 0.770684 0.488826 0.062 Uiso 1 1 calc R U . . .
C6 C 0.09966(15) 0.8909(3) 0.50731(17) 0.0487(8) Uani 1 1 d . . . . .
H6C H 0.109991 0.970915 0.489083 0.058 Uiso 1 1 calc R U . . .
H6D H 0.087800 0.898083 0.559125 0.058 Uiso 1 1 calc R U . . .
N7 N 0.17432(12) 1.2587(2) 0.18967(13) 0.0398(5) Uani 1 1 d D U . . .
H7AD H 0.156717 1.320012 0.214346 0.048 Uiso 0.525(12) 1 calc R U P A 1
H7AE H 0.215871 1.249663 0.205827 0.048 Uiso 0.525(12) 1 calc R U P A 1
H7BF H 0.147814 1.322509 0.192570 0.048 Uiso 0.475(12) 1 calc R U P A 2
H7BG H 0.206916 1.267429 0.223182 0.048 Uiso 0.475(12) 1 calc R U P A 2
N8 N 0.14811(12) 1.0654(2) 0.09945(12) 0.0444(6) Uani 1 1 d D U . . .
H8AD H 0.170324 0.996310 0.096511 0.053 Uiso 0.525(12) 1 calc R U P A 1
H8AE H 0.112298 1.060118 0.070109 0.053 Uiso 0.525(12) 1 calc R U P A 1
H8BF H 0.185528 1.023239 0.099023 0.053 Uiso 0.475(12) 1 calc R U P A 2
H8BG H 0.116916 1.022603 0.075912 0.053 Uiso 0.475(12) 1 calc R U P A 2
C7 C 0.1739(5) 1.2864(6) 0.1110(3) 0.0533(18) Uani 0.525(12) 1 d D U P A 1
H7A H 0.206491 1.347658 0.099894 0.064 Uiso 0.525(12) 1 calc R U P A 1
H7B H 0.130681 1.314482 0.094295 0.064 Uiso 0.525(12) 1 calc R U P A 1
C8 C 0.1909(5) 1.1685(6) 0.0748(5) 0.0535(17) Uani 0.525(12) 1 d D U P A 1
H8A H 0.236694 1.149339 0.086355 0.064 Uiso 0.525(12) 1 calc R U P A 1
H8B H 0.186345 1.177226 0.021314 0.064 Uiso 0.525(12) 1 calc R U P A 1
C7B C 0.2023(4) 1.2507(9) 0.1131(4) 0.051(2) Uani 0.475(12) 1 d D U P A 2
H7BA H 0.245317 1.212221 0.115923 0.062 Uiso 0.475(12) 1 calc R U P A 2
H7BB H 0.208065 1.331293 0.093297 0.062 Uiso 0.475(12) 1 calc R U P A 2
C8B C 0.1573(6) 1.1794(7) 0.0616(4) 0.055(2) Uani 0.475(12) 1 d D U P A 2
H8BA H 0.115351 1.220449 0.053966 0.066 Uiso 0.475(12) 1 calc R U P A 2
H8BB H 0.177525 1.167219 0.013714 0.066 Uiso 0.475(12) 1 calc R U P A 2
O1T O 0.20865(8) 1.10007(15) 0.44534(9) 0.0301(4) Uani 1 1 d . . . . .
O2T O 0.30269(8) 0.89100(15) 0.46975(9) 0.0315(4) Uani 1 1 d . . . . .
O3T O 0.18775(9) 0.80414(15) 0.15143(9) 0.0333(4) Uani 1 1 d . . . . .
O4T O 0.30697(9) 0.97640(16) 0.12826(9) 0.0371(4) Uani 1 1 d . . . . .
O5T O 0.37587(9) 1.33979(15) 0.32681(11) 0.0398(4) Uani 1 1 d . . . . .
O6T O 0.45103(9) 0.68534(17) 0.24638(12) 0.0451(5) Uani 1 1 d . . . . .
O7T O 0.04865(9) 1.15523(17) 0.19049(11) 0.0419(5) Uani 1 1 d . . . . .
O8T O 0.13215(10) 0.59387(17) 0.42416(11) 0.0455(5) Uani 1 1 d . . . . .

loop_
_atom_site_aniso_label
_atom_site_aniso_U_11
_atom_site_aniso_U_22
_atom_site_aniso_U_33
_atom_site_aniso_U_23
_atom_site_aniso_U_13
_atom_site_aniso_U_12
V1 0.02065(19) 0.0209(2) 0.0181(2) 0.00146(15) -0.00032(15) -0.00129(15)
V2 0.0224(2) 0.0206(2) 0.0190(2) -0.00195(15) -0.00211(15) -0.00020(15)
V3 0.01996(19) 0.01902(19) 0.0190(2) -0.00151(15) 0.00202(15) -0.00053(15)
V4 0.0243(2) 0.0193(2) 0.0211(2) 0.00123(15) 0.00603(16) 0.00186(15)
V5 0.0241(2) 0.0210(2) 0.0288(2) 0.00110(16) 0.00089(17) -0.00398(16)
V6 0.0238(2) 0.0268(2) 0.0266(2) 0.00262(17) -0.00349(17) 0.00378(16)
V7 0.0253(2) 0.0238(2) 0.0255(2) 0.00117(17) 0.00453(17) -0.00372(16)
V8 0.0242(2) 0.0227(2) 0.0325(2) 0.00167(17) 0.00713(17) 0.00540(16)
O1 0.0198(8) 0.0192(8) 0.0192(8) 0.0002(6) 0.0027(6) -0.0015(6)
O2 0.0194(8) 0.0201(8) 0.0218(8) 0.0012(6) 0.0010(6) -0.0013(6)
O3 0.0214(8) 0.0204(8) 0.0194(8) 0.0004(6) 0.0001(6) 0.0017(6)
O4 0.0204(8) 0.0189(8) 0.0211(8) 0.0001(6) 0.0028(6) 0.0018(6)
O1A 0.0285(9) 0.0229(8) 0.0227(9) 0.0053(7) -0.0009(7) 0.0004(7)
C1A 0.0483(16) 0.0315(14) 0.0351(16) 0.0125(12) -0.0084(13) 0.0031(12)
O2A 0.0225(8) 0.0385(10) 0.0323(10) -0.0015(8) -0.0035(7) 0.0054(7)
C2A 0.0319(16) 0.087(3) 0.051(2) -0.0014(18) -0.0146(14) 0.0139(16)
O3A 0.0347(9) 0.0245(8) 0.0268(9) 0.0042(7) 0.0093(7) -0.0045(7)
C3A 0.065(2) 0.0369(16) 0.0456(18) 0.0101(13) 0.0249(15) -0.0075(14)
O4A 0.0223(8) 0.0283(9) 0.0366(10) 0.0011(7) -0.0070(7) -0.0024(7)
C4A 0.0324(15) 0.0413(16) 0.058(2) 0.0018(14) -0.0159(13) -0.0081(12)
O5A 0.0334(9) 0.0236(8) 0.0277(9) -0.0033(7) -0.0015(7) -0.0084(7)
C5A 0.0433(16) 0.0303(14) 0.0457(17) -0.0070(12) -0.0058(13) -0.0108(12)
O6A 0.0234(9) 0.0248(9) 0.0495(11) 0.0036(8) 0.0141(8) 0.0012(7)
C6A 0.0390(16) 0.0400(17) 0.085(3) 0.0092(16) 0.0338(16) 0.0015(13)
O7A 0.0265(8) 0.0179(8) 0.0300(9) -0.0033(7) 0.0037(7) 0.0005(6)
C7A 0.0478(16) 0.0224(13) 0.0423(16) -0.0048(11) 0.0118(13) 0.0019(11)
O8A 0.0213(8) 0.0341(9) 0.0282(9) -0.0023(7) 0.0028(7) 0.0063(7)
C8A 0.0358(16) 0.087(2) 0.0398(18) 0.0022(16) 0.0100(13) 0.0259(16)
O9A 0.109(4) 0.049(3) 0.061(3) -0.015(2) 0.026(3) 0.000(3)
C9A 0.077(5) 0.086(6) 0.088(6) -0.002(5) 0.026(5) 0.003(5)
C10A 0.111(3) 0.113(3) 0.114(3) 0.0009(10) 0.0025(10) -0.0005(10)
O10A 0.117(3) 0.113(3) 0.114(3) 0.0006(19) 0.0018(19) -0.0059(19)
N1 0.0247(11) 0.0345(12) 0.0408(13) 0.0070(10) 0.0020(9) -0.0048(9)
N2 0.0344(12) 0.0389(13) 0.0337(13) -0.0055(10) -0.0028(10) -0.0081(10)
C1 0.0335(15) 0.0574(19) 0.0524(19) 0.0081(15) -0.0122(14) -0.0052(14)
C2 0.0454(17) 0.059(2) 0.0383(17) 0.0033(14) -0.0093(13) -0.0061(15)
N3 0.0373(12) 0.0231(10) 0.0268(11) 0.0019(8) 0.0069(9) 0.0054(9)
N4 0.0630(16) 0.0307(12) 0.0279(12) 0.0035(10) 0.0124(11) 0.0103(11)
C3 0.0520(17) 0.0345(15) 0.0369(16) -0.0056(12) -0.0020(13) -0.0022(13)
C4 0.077(2) 0.0343(15) 0.0307(16) -0.0042(12) 0.0042(15) 0.0040(15)
N5 0.0256(11) 0.0397(13) 0.0411(13) -0.0021(10) 0.0017(10) -0.0035(9)
N6 0.0390(12) 0.0388(12) 0.0240(11) 0.0044(9) 0.0068(9) -0.0045(10)
C5 0.0399(17) 0.063(2) 0.053(2) -0.0079(16) 0.0165(14) 0.0073(15)
C6 0.0585(19) 0.0521(18) 0.0359(17) -0.0077(14) 0.0092(14) 0.0108(15)
N7 0.0438(13) 0.0333(12) 0.0420(13) 0.0128(10) -0.0062(11) -0.0023(10)
N8 0.0551(15) 0.0498(14) 0.0280(13) 0.0013(11) -0.0088(11) 0.0089(11)
C7 0.065(5) 0.048(2) 0.046(2) 0.023(3) -0.009(3) 0.002(3)
C8 0.062(5) 0.065(3) 0.034(3) 0.022(2) 0.010(4) 0.014(3)
C7B 0.056(5) 0.054(5) 0.044(4) 0.029(4) 0.000(4) -0.005(4)
C8B 0.065(6) 0.069(5) 0.032(4) 0.021(3) 0.000(4) 0.017(4)
O1T 0.0359(10) 0.0302(9) 0.0243(9) -0.0047(7) 0.0043(7) -0.0013(7)
O2T 0.0376(10) 0.0343(9) 0.0223(9) 0.0011(7) -0.0039(7) -0.0027(8)
O3T 0.0425(10) 0.0343(10) 0.0230(9) -0.0058(8) -0.0034(8) -0.0030(8)
O4T 0.0529(12) 0.0344(10) 0.0243(10) -0.0009(8) 0.0121(8) 0.0016(9)
O5T 0.0392(10) 0.0256(9) 0.0545(12) 0.0027(9) -0.0016(9) -0.0070(8)
O6T 0.0327(10) 0.0391(11) 0.0640(14) 0.0023(10) 0.0145(9) 0.0124(8)
O7T 0.0332(10) 0.0433(11) 0.0489(12) 0.0062(9) -0.0069(9) 0.0087(8)
O8T 0.0482(12) 0.0343(10) 0.0545(13) 0.0083(9) 0.0124(10) -0.0105(9)

loop_
_atom_type_symbol
_atom_type_description
_atom_type_scat_dispersion_real
_atom_type_scat_dispersion_imag
_atom_type_scat_source
C C 0.0033 0.0016 'International Tables Vol C Tables 4.2.6.8 and 6.1.1.4'
H H 0.0000 0.0000 'International Tables Vol C Tables 4.2.6.8 and 6.1.1.4'
N N 0.0061 0.0033 'International Tables Vol C Tables 4.2.6.8 and 6.1.1.4'
O O 0.0106 0.0060 'International Tables Vol C Tables 4.2.6.8 and 6.1.1.4'
V V 0.3005 0.5294 'International Tables Vol C Tables 4.2.6.8 and 6.1.1.4'

loop_
_geom_angle_atom_site_label_1
_geom_angle_atom_site_label_2
_geom_angle_atom_site_label_3
_geom_angle
_geom_angle_site_symmetry_1
_geom_angle_site_symmetry_3
O2T V1 O1 108.84(8) . .
O2T V1 O2 100.89(8) . .
O1 V1 O2 89.11(6) . .
O2T V1 O2A 97.11(8) . .
O1 V1 O2A 151.81(7) . .
O2 V1 O2A 96.78(7) . .
O2T V1 O1A 93.31(8) . .
O1 V1 O1A 80.43(6) . .
O2 V1 O1A 164.52(6) . .
O2A V1 O1A 87.45(7) . .
O2T V1 O4 172.16(7) . .
O1 V1 O4 79.00(6) . .
O2 V1 O4 78.82(6) . .
O2A V1 O4 75.21(6) . .
O1A V1 O4 87.96(6) . .
O2T V1 V3 95.34(6) . .
O1 V1 V3 47.17(4) . .
O2 V1 V3 46.22(4) . .
O2A V1 V3 142.68(5) . .
O1A V1 V3 126.77(5) . .
O4 V1 V3 90.07(4) . .
O2T V1 V7 97.72(6) . .
O1 V1 V7 42.40(4) . .
O2 V1 V7 131.49(5) . .
O2A V1 V7 124.79(5) . .
O1A V1 V7 38.89(4) . .
O4 V1 V7 88.12(4) . .
V3 V1 V7 87.886(15) . .
O3T V2 O3 108.89(8) . .
O3T V2 O4 100.24(8) . .
O3 V2 O4 86.05(6) . .
O3T V2 O5A 96.89(8) . .
O3 V2 O5A 153.48(7) . .
O4 V2 O5A 95.63(6) . .
O3T V2 O4A 95.16(8) . .
O3 V2 O4A 79.82(6) . .
O4 V2 O4A 161.82(7) . .
O5A V2 O4A 92.04(7) . .
O3T V2 O1 171.48(7) . .
O3 V2 O1 79.48(6) . .
O4 V2 O1 78.32(6) . .
O5A V2 O1 74.99(6) . .
O4A V2 O1 87.83(6) . .
O3T V2 V4 94.80(6) . .
O3 V2 V4 45.47(4) . .
O4 V2 V4 44.86(4) . .
O5A V2 V4 140.29(5) . .
O4A V2 V4 124.50(5) . .
O1 V2 V4 90.05(4) . .
O3T V2 V6 98.39(6) . .
O3 V2 V6 41.39(4) . .
O4 V2 V6 127.44(5) . .
O5A V2 V6 130.11(5) . .
O4A V2 V6 39.50(5) . .
O1 V2 V6 89.00(4) . .
V4 V2 V6 85.024(15) . .
O1T V3 O2 108.55(8) . .
O1T V3 O1 101.19(7) . .
O2 V3 O1 89.05(6) . .
O1T V3 O8A 98.08(8) . .
O2 V3 O8A 151.10(7) . .
O1 V3 O8A 96.79(7) . .
O1T V3 O7A 94.48(7) . .
O2 V3 O7A 80.28(6) . .
O1 V3 O7A 163.24(6) . .
O8A V3 O7A 86.78(7) . .
O1T V3 O3 172.93(7) . .
O2 V3 O3 78.52(6) . .
O1 V3 O3 78.64(6) . .
O8A V3 O3 74.97(6) . .
O7A V3 O3 86.54(6) . .
O1T V3 V1 95.36(6) . .
O2 V3 V1 47.08(4) . .
O1 V3 V1 46.25(4) . .
O8A V3 V1 142.61(5) . .
O7A V3 V1 126.75(5) . .
O3 V3 V1 89.60(4) . .
O1T V3 V5 97.53(6) . .
O2 V3 V5 42.15(4) . .
O1 V3 V5 131.16(4) . .
O8A V3 V5 124.65(5) . .
O7A V3 V5 39.24(4) . .
O3 V3 V5 87.70(4) . .
V1 V3 V5 87.575(15) . .
O4T V4 O4 109.33(8) . .
O4T V4 O3 101.02(8) . .
O4 V4 O3 85.63(6) . .
O4T V4 O3A 96.86(8) . .
O4 V4 O3A 153.12(7) . .
O3 V4 O3A 95.43(6) . .
O4T V4 O6A 94.88(9) . .
O4 V4 O6A 80.21(6) . .
O3 V4 O6A 161.52(7) . .
O3A V4 O6A 91.94(7) . .
O4T V4 O2 171.73(8) . .
O4 V4 O2 78.84(6) . .
O3 V4 O2 77.89(6) . .
O3A V4 O2 75.17(6) . .
O6A V4 O2 87.70(6) . .
O4T V4 V2 95.69(7) . .
O4 V4 V2 45.35(4) . .
O3 V4 V2 44.53(4) . .
O3A V4 V2 139.72(5) . .
O6A V4 V2 124.86(5) . .
O2 V4 V2 89.24(4) . .
O4T V4 V8 98.40(7) . .
O4 V4 V8 41.55(4) . .
O3 V4 V8 127.18(5) . .
O3A V4 V8 130.20(5) . .
O6A V4 V8 39.77(5) . .
O2 V4 V8 88.62(4) . .
V2 V4 V8 85.134(15) . .
O5T V5 O3A 101.28(9) . .
O5T V5 O7A 101.13(8) . .
O3A V5 O7A 88.11(7) . .
O5T V5 O2 179.18(9) . .
O3A V5 O2 79.42(6) . .
O7A V5 O2 78.45(6) . .
O5T V5 N1 97.07(9) . .
O3A V5 N1 92.84(8) . .
O7A V5 N1 161.24(7) . .
O2 V5 N1 83.30(7) . .
O5T V5 N2 95.77(9) . .
O3A V5 N2 162.24(8) . .
O7A V5 N2 93.48(8) . .
O2 V5 N2 83.56(7) . .
N1 V5 N2 80.07(8) . .
O5T V5 V3 140.91(7) . .
O3A V5 V3 88.88(5) . .
O7A V5 V3 40.99(4) . .
O2 V5 V3 38.54(4) . .
N1 V5 V3 120.27(6) . .
N2 V5 V3 80.88(6) . .
O7T V6 O8A 102.48(9) . .
O7T V6 O4A 102.95(8) . .
O8A V6 O4A 87.04(7) . .
O7T V6 O3 177.45(8) . .
O8A V6 O3 79.59(6) . .
O4A V6 O3 78.55(6) . .
O7T V6 N7 94.64(10) . .
O8A V6 N7 92.67(8) . .
O4A V6 N7 162.06(8) . .
O3 V6 N7 83.74(8) . .
O7T V6 N8 95.08(10) . .
O8A V6 N8 161.18(8) . .
O4A V6 N8 95.67(8) . .
O3 V6 N8 82.69(8) . .
N7 V6 N8 79.06(9) . .
O7T V6 V2 142.44(7) . .
O8A V6 V2 88.24(5) . .
O4A V6 V2 41.02(5) . .
O3 V6 V2 38.58(4) . .
N7 V6 V2 121.04(7) . .
N8 V6 V2 81.81(6) . .
O8T V7 O1A 100.02(9) . .
O8T V7 O5A 101.71(9) . .
O1A V7 O5A 89.35(7) . .
O8T V7 O1 178.41(9) . .
O1A V7 O1 78.45(6) . .
O5A V7 O1 78.74(6) . .
O8T V7 N5 96.46(9) . .
O1A V7 N5 163.00(8) . .
O5A V7 N5 91.39(8) . .
O1 V7 N5 85.04(7) . .
O8T V7 N6 97.07(9) . .
O1A V7 N6 93.49(8) . .
O5A V7 N6 160.21(8) . .
O1 V7 N6 82.65(7) . .
N5 V7 N6 80.29(8) . .
O8T V7 V1 139.92(8) . .
O1A V7 V1 40.79(5) . .
O5A V7 V1 88.37(5) . .
O1 V7 V1 38.50(4) . .
N5 V7 V1 122.25(6) . .
N6 V7 V1 81.16(6) . .
O6T V8 O2A 101.59(9) . .
O6T V8 O6A 100.37(9) . .
O2A V8 O6A 87.62(7) . .
O6T V8 O4 178.29(9) . .
O2A V8 O4 79.99(6) . .
O6A V8 O4 78.99(6) . .
O6T V8 N3 96.97(9) . .
O2A V8 N3 91.30(7) . .
O6A V8 N3 162.49(7) . .
O4 V8 N3 83.62(7) . .
O6T V8 N4 94.99(10) . .
O2A V8 N4 162.02(8) . .
O6A V8 N4 96.26(8) . .
O4 V8 N4 83.53(8) . .
N3 V8 N4 79.73(8) . .
O6T V8 V4 139.95(7) . .
O2A V8 V4 89.03(5) . .
O6A V8 V4 40.99(5) . .
O4 V8 V4 39.09(4) . .
N3 V8 V4 121.54(6) . .
N4 V8 V4 82.62(6) . .
V1 O1 V3 86.58(6) . .
V1 O1 V7 99.10(6) . .
V3 O1 V7 159.45(8) . .
V1 O1 V2 101.75(6) . .
V3 O1 V2 100.64(6) . .
V7 O1 V2 97.52(6) . .
V3 O2 V1 86.70(6) . .
V3 O2 V5 99.32(6) . .
V1 O2 V5 159.52(8) . .
V3 O2 V4 102.39(6) . .
V1 O2 V4 100.75(6) . .
V5 O2 V4 97.06(6) . .
V2 O3 V4 90.01(6) . .
V2 O3 V6 100.03(7) . .
V4 O3 V6 156.66(8) . .
V2 O3 V3 101.22(6) . .
V4 O3 V3 101.20(6) . .
V6 O3 V3 97.46(6) . .
V4 O4 V2 89.79(6) . .
V4 O4 V8 99.36(6) . .
V2 O4 V8 157.35(8) . .
V4 O4 V1 101.58(6) . .
V2 O4 V1 100.92(6) . .
V8 O4 V1 97.49(6) . .
C1A O1A V7 119.76(15) . .
C1A O1A V1 119.22(15) . .
V7 O1A V1 100.33(7) . .
O1A C1A H1AA 109.5 . .
O1A C1A H1AB 109.5 . .
H1AA C1A H1AB 109.5 . .
O1A C1A H1AC 109.5 . .
H1AA C1A H1AC 109.5 . .
H1AB C1A H1AC 109.5 . .
C2A O2A V8 123.25(18) . .
C2A O2A V1 128.41(18) . .
V8 O2A V1 107.23(8) . .
O2A C2A H2AA 109.5 . .
O2A C2A H2AB 109.5 . .
H2AA C2A H2AB 109.5 . .
O2A C2A H2AC 109.5 . .
H2AA C2A H2AC 109.5 . .
H2AB C2A H2AC 109.5 . .
C3A O3A V5 122.23(17) . .
C3A O3A V4 126.44(16) . .
V5 O3A V4 108.26(7) . .
O3A C3A H3AA 109.5 . .
O3A C3A H3AB 109.5 . .
H3AA C3A H3AB 109.5 . .
O3A C3A H3AC 109.5 . .
H3AA C3A H3AC 109.5 . .
H3AB C3A H3AC 109.5 . .
C4A O4A V6 120.61(15) . .
C4A O4A V2 122.25(16) . .
V6 O4A V2 99.48(7) . .
O4A C4A H4AA 109.5 . .
O4A C4A H4AB 109.5 . .
H4AA C4A H4AB 109.5 . .
O4A C4A H4AC 109.5 . .
H4AA C4A H4AC 109.5 . .
H4AB C4A H4AC 109.5 . .
C5A O5A V7 121.46(16) . .
C5A O5A V2 126.31(16) . .
V7 O5A V2 108.71(7) . .
O5A C5A H5AA 109.5 . .
O5A C5A H5AB 109.5 . .
H5AA C5A H5AB 109.5 . .
O5A C5A H5AC 109.5 . .
H5AA C5A H5AC 109.5 . .
H5AB C5A H5AC 109.5 . .
C6A O6A V8 119.14(16) . .
C6A O6A V4 123.18(18) . .
V8 O6A V4 99.24(7) . .
O6A C6A H6AA 109.5 . .
O6A C6A H6AB 109.5 . .
H6AA C6A H6AB 109.5 . .
O6A C6A H6AC 109.5 . .
H6AA C6A H6AC 109.5 . .
H6AB C6A H6AC 109.5 . .
C7A O7A V5 121.52(15) . .
C7A O7A V3 119.46(14) . .
V5 O7A V3 99.78(7) . .
O7A C7A H7AA 109.5 . .
O7A C7A H7AB 109.5 . .
H7AA C7A H7AB 109.5 . .
O7A C7A H7AC 109.5 . .
H7AA C7A H7AC 109.5 . .
H7AB C7A H7AC 109.5 . .
C8A O8A V6 124.56(17) . .
C8A O8A V3 126.32(16) . .
V6 O8A V3 107.85(7) . .
O8A C8A H8AA 109.5 . .
O8A C8A H8AB 109.5 . .
H8AA C8A H8AB 109.5 . .
O8A C8A H8AC 109.5 . .
H8AA C8A H8AC 109.5 . .
H8AB C8A H8AC 109.5 . .
C9A O9A H9A 109.5 . .
O9A C9A H9AA 109.5 . .
O9A C9A H9AB 109.5 . .
H9AA C9A H9AB 109.5 . .
O9A C9A H9AC 109.5 . .
H9AA C9A H9AC 109.5 . .
H9AB C9A H9AC 109.5 . .
O10A C10A O10A 180.0(5) . 3_566
O10A C10A H10A 109.2 . .
O10A C10A H10A 70.8 3_566 .
O10A C10A H10B 109.6 . .
O10A C10A H10B 70.4 3_566 .
H10A C10A H10B 109.5 . .
O10A C10A H10C 109.6 . .
O10A C10A H10C 70.4 3_566 .
H10A C10A H10C 109.5 . .
H10B C10A H10C 109.5 . .
O10A C10A H10A 70.8(3) . 3_566
O10A C10A H10A 109.2(3) 3_566 3_566
H10A C10A H10A 180.0 . 3_566
H10B C10A H10A 70.5 . 3_566
H10C C10A H10A 70.5 . 3_566
O10A C10A H10B 70.4(4) . 3_566
O10A C10A H10B 109.6(4) 3_566 3_566
H10A C10A H10B 70.5 . 3_566
H10B C10A H10B 180.0 . 3_566
H10C C10A H10B 70.5 . 3_566
H10A C10A H10B 109.5 3_566 3_566
O10A C10A H10C 70.4(3) . 3_566
O10A C10A H10C 109.6(3) 3_566 3_566
H10A C10A H10C 70.5 . 3_566
H10B C10A H10C 70.5 . 3_566
H10C C10A H10C 180.0 . 3_566
H10A C10A H10C 109.5 3_566 3_566
H10B C10A H10C 109.5 3_566 3_566
C10A O10A H10D 109.5 . .
C10A O10A H10A 40.9(2) . 3_566
H10D O10A H10A 70.4 . 3_566
C10A O10A H10B 40.9(2) . 3_566
H10D O10A H10B 112.6 . 3_566
H10A O10A H10B 69.0 3_566 3_566
C10A O10A H10C 41.0(2) . 3_566
H10D O10A H10C 135.0 . 3_566
H10A O10A H10C 69.1 3_566 3_566
H10B O10A H10C 69.2 3_566 3_566
C1 N1 V5 109.54(17) . .
C1 N1 H1A 109.8 . .
V5 N1 H1A 109.8 . .
C1 N1 H1B 109.8 . .
V5 N1 H1B 109.8 . .
H1A N1 H1B 108.2 . .
C2 N2 V5 110.56(17) . .
C2 N2 H2A 109.5 . .
V5 N2 H2A 109.5 . .
C2 N2 H2B 109.5 . .
V5 N2 H2B 109.5 . .
H2A N2 H2B 108.1 . .
N1 C1 C2 109.5(2) . .
N1 C1 H1C 109.8 . .
C2 C1 H1C 109.8 . .
N1 C1 H1D 109.8 . .
C2 C1 H1D 109.8 . .
H1C C1 H1D 108.2 . .
N2 C2 C1 110.1(2) . .
N2 C2 H2C 109.6 . .
C1 C2 H2C 109.6 . .
N2 C2 H2D 109.6 . .
C1 C2 H2D 109.6 . .
H2C C2 H2D 108.1 . .
C3 N3 V8 110.95(16) . .
C3 N3 H3A 109.4 . .
V8 N3 H3A 109.4 . .
C3 N3 H3B 109.4 . .
V8 N3 H3B 109.4 . .
H3A N3 H3B 108.0 . .
C4 N4 V8 107.20(17) . .
C4 N4 H4A 110.3 . .
V8 N4 H4A 110.3 . .
C4 N4 H4B 110.3 . .
V8 N4 H4B 110.3 . .
H4A N4 H4B 108.5 . .
N3 C3 C4 109.7(2) . .
N3 C3 H3C 109.7 . .
C4 C3 H3C 109.7 . .
N3 C3 H3D 109.7 . .
C4 C3 H3D 109.7 . .
H3C C3 H3D 108.2 . .
N4 C4 C3 107.7(2) . .
N4 C4 H4C 110.2 . .
C3 C4 H4C 110.2 . .
N4 C4 H4D 110.2 . .
C3 C4 H4D 110.2 . .
H4C C4 H4D 108.5 . .
C5 N5 V7 108.95(17) . .
C5 N5 H5A 109.9 . .
V7 N5 H5A 109.9 . .
C5 N5 H5B 109.9 . .
V7 N5 H5B 109.9 . .
H5A N5 H5B 108.3 . .
C6 N6 V7 110.45(17) . .
C6 N6 H6A 109.6 . .
V7 N6 H6A 109.6 . .
C6 N6 H6B 109.6 . .
V7 N6 H6B 109.6 . .
H6A N6 H6B 108.1 . .
C6 C5 N5 109.9(2) . .
C6 C5 H5C 109.7 . .
N5 C5 H5C 109.7 . .
C6 C5 H5D 109.7 . .
N5 C5 H5D 109.7 . .
H5C C5 H5D 108.2 . .
N6 C6 C5 111.6(2) . .
N6 C6 H6C 109.3 . .
C5 C6 H6C 109.3 . .
N6 C6 H6D 109.3 . .
C5 C6 H6D 109.3 . .
H6C C6 H6D 108.0 . .
C7 N7 V6 111.7(4) . .
C7B N7 V6 109.2(4) . .
C7 N7 H7AD 109.3 . .
V6 N7 H7AD 109.3 . .
C7 N7 H7AE 109.3 . .
V6 N7 H7AE 109.3 . .
H7AD N7 H7AE 107.9 . .
C7B N7 H7BF 109.8 . .
V6 N7 H7BF 109.8 . .
C7B N7 H7BG 109.8 . .
V6 N7 H7BG 109.8 . .
H7BF N7 H7BG 108.3 . .
C8B N8 V6 109.9(4) . .
C8 N8 V6 108.6(3) . .
C8 N8 H8AD 110.0 . .
V6 N8 H8AD 110.0 . .
C8 N8 H8AE 110.0 . .
V6 N8 H8AE 110.0 . .
H8AD N8 H8AE 108.4 . .
C8B N8 H8BF 109.7 . .
V6 N8 H8BF 109.7 . .
C8B N8 H8BG 109.7 . .
V6 N8 H8BG 109.7 . .
H8BF N8 H8BG 108.2 . .
N7 C7 C8 103.9(6) . .
N7 C7 H7A 111.0 . .
C8 C7 H7A 111.0 . .
N7 C7 H7B 111.0 . .
C8 C7 H7B 111.0 . .
H7A C7 H7B 109.0 . .
C7 C8 N8 113.3(6) . .
C7 C8 H8A 108.9 . .
N8 C8 H8A 108.9 . .
C7 C8 H8B 108.9 . .
N8 C8 H8B 108.9 . .
H8A C8 H8B 107.7 . .
N7 C7B C8B 111.1(6) . .
N7 C7B H7BA 109.4 . .
C8B C7B H7BA 109.4 . .
N7 C7B H7BB 109.4 . .
C8B C7B H7BB 109.4 . .
H7BA C7B H7BB 108.0 . .
N8 C8B C7B 104.4(7) . .
N8 C8B H8BA 110.9 . .
C7B C8B H8BA 110.9 . .
N8 C8B H8BB 110.9 . .
C7B C8B H8BB 110.9 . .
H8BA C8B H8BB 108.9 . .

loop_
_geom_bond_atom_site_label_1
_geom_bond_atom_site_label_2
_geom_bond_distance
_geom_bond_site_symmetry_2
V1 O2T 1.6160(17) .
V1 O1 1.9604(15) .
V1 O2 1.9873(15) .
V1 O2A 2.0396(17) .
V1 O1A 2.0650(16) .
V1 O4 2.2326(15) .
V1 V3 2.7093(5) .
V1 V7 3.1099(6) .
V2 O3T 1.6253(17) .
V2 O3 1.9614(15) .
V2 O4 1.9898(15) .
V2 O5A 2.0462(16) .
V2 O4A 2.0607(16) .
V2 O1 2.2358(15) .
V2 V4 2.7970(6) .
V2 V6 3.0969(6) .
V3 O1T 1.6200(16) .
V3 O2 1.9594(15) .
V3 O1 1.9905(15) .
V3 O8A 2.0303(16) .
V3 O7A 2.0656(16) .
V3 O3 2.2458(15) .
V3 V5 3.1035(5) .
V4 O4T 1.6159(17) .
V4 O4 1.9730(15) .
V4 O3 1.9938(15) .
V4 O3A 2.0419(16) .
V4 O6A 2.0519(17) .
V4 O2 2.2435(15) .
V4 V8 3.0878(6) .
V5 O5T 1.6134(17) .
V5 O3A 1.9853(17) .
V5 O7A 1.9920(16) .
V5 O2 2.1104(15) .
V5 N1 2.126(2) .
V5 N2 2.153(2) .
V6 O7T 1.6190(18) .
V6 O8A 1.9939(17) .
V6 O4A 1.9973(17) .
V6 O3 2.0793(15) .
V6 N7 2.146(2) .
V6 N8 2.149(2) .
V7 O8T 1.6132(18) .
V7 O1A 1.9845(16) .
V7 O5A 1.9886(17) .
V7 O1 2.1239(15) .
V7 N5 2.141(2) .
V7 N6 2.158(2) .
V8 O6T 1.6140(18) .
V8 O2A 1.9857(18) .
V8 O6A 2.0012(17) .
V8 O4 2.0759(15) .
V8 N3 2.135(2) .
V8 N4 2.164(2) .
O1A C1A 1.427(3) .
C1A H1AA 0.9600 .
C1A H1AB 0.9600 .
C1A H1AC 0.9600 .
O2A C2A 1.388(3) .
C2A H2AA 0.9600 .
C2A H2AB 0.9600 .
C2A H2AC 0.9600 .
O3A C3A 1.414(3) .
C3A H3AA 0.9600 .
C3A H3AB 0.9600 .
C3A H3AC 0.9600 .
O4A C4A 1.416(3) .
C4A H4AA 0.9600 .
C4A H4AB 0.9600 .
C4A H4AC 0.9600 .
O5A C5A 1.414(3) .
C5A H5AA 0.9600 .
C5A H5AB 0.9600 .
C5A H5AC 0.9600 .
O6A C6A 1.419(3) .
C6A H6AA 0.9600 .
C6A H6AB 0.9600 .
C6A H6AC 0.9600 .
O7A C7A 1.420(3) .
C7A H7AA 0.9600 .
C7A H7AB 0.9600 .
C7A H7AC 0.9600 .
O8A C8A 1.396(3) .
C8A H8AA 0.9600 .
C8A H8AB 0.9600 .
C8A H8AC 0.9600 .
O9A C9A 1.401(7) .
O9A H9A 0.8200 .
C9A H9AA 0.9600 .
C9A H9AB 0.9600 .
C9A H9AC 0.9600 .
C10A O10A 1.364(7) .
C10A O10A 1.364(7) 3_566
C10A H10A 0.9600 .
C10A H10B 0.9600 .
C10A H10C 0.9599 .
C10A H10A 0.9601 3_566
C10A H10B 0.9600 3_566
C10A H10C 0.9599 3_566
O10A H10D 0.8200 .
N1 C1 1.470(4) .
N1 H1A 0.8900 .
N1 H1B 0.8900 .
N2 C2 1.474(4) .
N2 H2A 0.8900 .
N2 H2B 0.8900 .
C1 C2 1.494(4) .
C1 H1C 0.9700 .
C1 H1D 0.9700 .
C2 H2C 0.9700 .
C2 H2D 0.9700 .
N3 C3 1.467(3) .
N3 H3A 0.8900 .
N3 H3B 0.8900 .
N4 C4 1.477(3) .
N4 H4A 0.8900 .
N4 H4B 0.8900 .
C3 C4 1.500(4) .
C3 H3C 0.9700 .
C3 H3D 0.9700 .
C4 H4C 0.9700 .
C4 H4D 0.9700 .
N5 C5 1.484(4) .
N5 H5A 0.8900 .
N5 H5B 0.8900 .
N6 C6 1.469(4) .
N6 H6A 0.8900 .
N6 H6B 0.8900 .
C5 C6 1.484(4) .
C5 H5C 0.9700 .
C5 H5D 0.9700 .
C6 H6C 0.9700 .
C6 H6D 0.9700 .
N7 C7 1.448(6) .
N7 C7B 1.502(7) .
N7 H7AD 0.8900 .
N7 H7AE 0.8900 .
N7 H7BF 0.8900 .
N7 H7BG 0.8900 .
N8 C8B 1.449(6) .
N8 C8 1.505(7) .
N8 H8AD 0.8900 .
N8 H8AE 0.8900 .
N8 H8BF 0.8900 .
N8 H8BG 0.8900 .
C7 C8 1.503(8) .
C7 H7A 0.9700 .
C7 H7B 0.9700 .
C8 H8A 0.9700 .
C8 H8B 0.9700 .
C7B C8B 1.510(8) .
C7B H7BA 0.9700 .
C7B H7BB 0.9700 .
C8B H8BA 0.9700 .
C8B H8BB 0.9700 .
